data_7027152
loop_
_publ_author_name
'H. Doerrer, Linda'
'L. H. Green, Malcolm'
'H\"au\&singer, Daniel'
'Sam\&sannshausen, J\"org'

_publ_section_title
;
 Evidence for cationic Group 4 zirconocene complexes with intramolecular
 phenyl co-ordination
;
_journal_issue 13
_journal_name_full 'Journal of the Chemical Society, Dalton Transactions'
_journal_page_first 2111
_journal_paper_doi 10.1039/a808177h
_journal_year 1999
_chemical_compound_source
;
?
;
_chemical_formula_moiety ' C22 H28 Zr1 '
_chemical_formula_sum 'C22 H28 Zr'
_chemical_formula_weight 383.69
_chemical_melting_point ?
_chemical_name_systematic
;
?
;
_space_group_IT_number 2
_symmetry_cell_setting triclinic
_symmetry_space_group_name_Hall '-P 1'
_symmetry_space_group_name_H-M 'P -1'
_atom_sites_solution_hydrogens geom
_atom_sites_solution_primary direct
_audit_creation_date 98-04-29
_audit_creation_method CRYSTALS_ver_07-07-97
_cell_angle_alpha 109.01(2)
_cell_angle_beta 94.91(2)
_cell_angle_gamma 106.07(2)
_cell_formula_units_Z 2
_cell_length_a 7.009(3)
_cell_length_b 11.633(4)
_cell_length_c 12.838(4)
_cell_measurement_reflns_used 5648
_cell_measurement_temperature 110
_cell_measurement_theta_max 27
_cell_measurement_theta_min 0
_cell_volume 933.0(6)
_computing_cell_refinement
;
DIP2000 software 'DENZO' (Otwinowski & Minor, 1996)
;
_computing_data_collection 'DIP2000 software Xpress (MAC Science, 1989)'
_computing_data_reduction
;
DIP2000 software 'DENZO' (Otwinowski & Minor, 1996)
;
_computing_molecular_graphics
;
 CAMERON (Watkin, Prout & Pearce,  1996)
;
_computing_publication_material
;
CRYSTALS Issue 10 (Watkin, Prout, Carruthers & Betteridge, 1996)
;
_computing_structure_refinement
;
CRYSTALS Issue 10 (Watkin, Prout, Carruthers & Betteridge, 1996)
;
_computing_structure_solution 'SIR92 (Giacovazzo et al, 1992)'
_diffrn_ambient_temperature 110
_diffrn_measured_fraction_theta_max 0.294
_diffrn_measurement_device_type '  Enraf-nonius DIP2000 '
_diffrn_measurement_method \wA
_diffrn_radiation_monochromator graphite
_diffrn_radiation_type 'Mo K\a'
_diffrn_radiation_wavelength 0.71069
_diffrn_reflns_av_R_equivalents 0.049
_diffrn_reflns_limit_h_max 8
_diffrn_reflns_limit_h_min -8
_diffrn_reflns_limit_k_max 13
_diffrn_reflns_limit_k_min -14
_diffrn_reflns_limit_l_max 14
_diffrn_reflns_limit_l_min 0
_diffrn_reflns_number 5648
_diffrn_reflns_theta_max 26.57
_diffrn_reflns_theta_min 0.00
_diffrn_standards_decay_% 0.00
_diffrn_standards_interval_count 0
_diffrn_standards_interval_time 0
_diffrn_standards_number 0
_exptl_absorpt_coefficient_mu 0.58
_exptl_absorpt_correction_T_max 0.75
_exptl_absorpt_correction_T_min 0.68
_exptl_absorpt_correction_type refdelf
_exptl_absorpt_process_details 'refined from delta-F (Walker & Stuart , 1983)'
_exptl_crystal_colour ' clear '
_exptl_crystal_density_diffrn 1.37
_exptl_crystal_density_meas ?
_exptl_crystal_description ' irregular '
_exptl_crystal_F_000 394.06
_exptl_crystal_size_max 0.20
_exptl_crystal_size_mid 0.50
_exptl_crystal_size_min 0.50
_refine_diff_density_max 0.31
_refine_diff_density_min -0.29
_refine_ls_extinction_coef 33.719
_refine_ls_extinction_method 'Larson 1970 Crystallographic Computing eq 22'
_refine_ls_goodness_of_fit_obs 1.0860
_refine_ls_hydrogen_treatment noref
_refine_ls_matrix_type full
_refine_ls_number_parameters 209
_refine_ls_number_reflns 1021
_refine_ls_R_factor_obs 0.0407
_refine_ls_shift/su_max 0.000236
_refine_ls_structure_factor_coef F
_refine_ls_weighting_details
;
 Chebychev polynomial with   3 parameters (Carruthers & Watkin, 1979)
 4.20 -0.319 3.19
;
_refine_ls_weighting_scheme calc
_refine_ls_wR_factor_obs 0.0501
_reflns_limit_h_max 8
_reflns_limit_h_min -8
_reflns_limit_k_max 13
_reflns_limit_k_min -14
_reflns_limit_l_max 14
_reflns_limit_l_min 0
_reflns_number_observed 1021
_reflns_number_total 1144
_reflns_observed_criterion >3.00\s(I)
_cod_data_source_file 808177hsup1.cif
_cod_data_source_block CRYSTALS_cif
_cod_depositor_comments
;
The following automatic conversions were performed:

'_chemical_melting_point' value 'not measured' was changed to '?' -
the value is undefined or not given.

'_symmetry_cell_setting' value
'Triclinic ' changed to 'triclinic' according to
/home/saulius/struct/CIF-dictionaries/cif_core.dic dictionary named
'cif_core.dic' version 2.4.2 from 2011-04-26.

Automatic conversion script
Id: cif_fix_values 1891 2012-01-12 08:04:46Z andrius 

The following automatic conversions were performed:

'_exptl_crystal_density_meas' value 'not measured' was changed to '?'
- the value is perceived as not measured.

Automatic conversion script
Id: cif_fix_values 3008 2015-01-20 13:52:24Z robertas 
;
_cod_original_cell_volume 933.0
_cod_original_sg_symbol_H-M 'P -1 '
_cod_original_formula_sum ' C22 H28 Zr1 '
_cod_database_code 7027152
_publ_section_figure_synopsis
;
?
;

loop_
_symmetry_equiv_pos_as_xyz
x,y,z
-x,-y,-z

loop_
_atom_site_aniso_label
_atom_site_aniso_U_11
_atom_site_aniso_U_22
_atom_site_aniso_U_33
_atom_site_aniso_U_23
_atom_site_aniso_U_13
_atom_site_aniso_U_12
Zr1 0.0178(3) 0.0220(3) 0.0141(8) 0.0049(4) 0.0029(3) 0.0066(2)
C1 0.048(4) 0.042(4) 0.02(1) 0.015(5) 0.024(4) 0.019(3)
C2 0.023(3) 0.051(4) 0.03(1) 0.013(5) 0.011(3) 0.010(3)
C3 0.039(3) 0.045(4) 0.03(1) 0.020(5) 0.019(4) 0.029(3)
C4 0.035(3) 0.039(3) 0.01(1) -0.010(5) 0.002(4) 0.003(3)
C5 0.039(3) 0.063(5) 0.011(9) 0.015(6) 0.008(4) 0.031(3)
C6 0.018(2) 0.037(3) 0.027(9) 0.018(5) -0.000(3) 0.002(2)
C7 0.034(3) 0.026(3) 0.006(9) 0.003(5) -0.003(3) -0.006(2)
C8 0.049(4) 0.016(3) 0.026(9) 0.008(4) 0.002(4) 0.002(2)
C9 0.035(3) 0.030(3) 0.006(8) 0.007(4) 0.009(3) 0.013(3)
C10 0.021(2) 0.016(2) 0.008(7) 0.000(4) -0.001(3) -0.0014(18
C11 0.022(2) 0.020(2) 0.014(8) 0.004(4) 0.003(3) 0.004(2)
C12 0.021(2) 0.026(3) 0.020(8) 0.010(4) 0.004(3) 0.003(2)
C13 0.031(3) 0.023(3) 0.022(9) 0.001(4) 0.003(3) 0.011(2)
C14 0.019(2) 0.013(2) 0.023(8) 0.005(4) 0.002(3) 0.0017(19
C15 0.025(3) 0.024(3) 0.032(9) 0.011(4) 0.012(3) 0.009(2)
C16 0.022(2) 0.028(3) 0.027(8) 0.014(4) 0.004(3) 0.007(2)
C17 0.026(3) 0.018(2) 0.009(8) -0.002(4) 0.003(3) 0.001(2)
C18 0.031(3) 0.027(3) 0.024(9) 0.009(5) 0.008(3) 0.007(2)
C19 0.023(2) 0.025(3) 0.030(9) 0.008(4) 0.009(3) 0.011(2)
C20 0.040(3) 0.037(3) 0.020(9) 0.012(5) 0.012(4) 0.010(3)
C21 0.019(2) 0.032(3) 0.024(8) 0.005(4) 0.004(3) 0.006(2)
C22 0.034(3) 0.025(3) 0.036(9) 0.009(5) 0.010(3) 0.017(2)

loop_
_atom_site_label
_atom_site_fract_x
_atom_site_fract_y
_atom_site_fract_z
_atom_site_U_iso_or_equiv
_atom_site_occupancy
_atom_site_thermal_displace_type
Zr1 0.87468(7) 0.15952(5) 0.30217(7) 0.0184 1.0000 Uani
C1 0.6947(11) 0.1053(7) 0.4498(9) 0.0331 1.0000 Uani
C2 0.5800(9) 0.1628(8) 0.401(1) 0.0352 1.0000 Uani
C3 0.696(1) 0.2909(7) 0.4275(9) 0.0311 1.0000 Uani
C4 0.880(1) 0.3156(7) 0.497(1) 0.0328 1.0000 Uani
C5 0.8797(11) 0.2004(9) 0.5102(9) 0.0336 1.0000 Uani
C6 0.6215(8) 0.1551(7) 0.1474(8) 0.0277 1.0000 Uani
C7 0.5974(9) 0.0257(6) 0.1350(8) 0.0262 1.0000 Uani
C8 0.7698(11) -0.0033(6) 0.1033(9) 0.0326 1.0000 Uani
C9 0.9047(9) 0.1110(6) 0.0959(8) 0.0229 1.0000 Uani
C10 0.8116(8) 0.2063(5) 0.1201(7) 0.0179 1.0000 Uani
C11 0.8828(8) 0.3356(6) 0.1044(8) 0.0196 1.0000 Uani
C12 1.1089(8) 0.3759(6) 0.1003(8) 0.0229 1.0000 Uani
C13 0.8495(9) 0.4416(6) 0.2009(9) 0.0267 1.0000 Uani
C14 0.7589(7) 0.3170(5) -0.0095(8) 0.0194 1.0000 Uani
C15 0.5789(9) 0.3482(6) -0.0143(9) 0.0262 1.0000 Uani
C16 0.4744(8) 0.3360(6) -0.1162(8) 0.0247 1.0000 Uani
C17 0.5394(8) 0.2930(6) -0.2177(8) 0.0210 1.0000 Uani
C18 0.7150(9) 0.2557(6) -0.2114(9) 0.0275 1.0000 Uani
C19 0.8171(8) 0.2681(6) -0.1115(8) 0.0256 1.0000 Uani
C20 0.4382(11) 0.2929(7) -0.325(1) 0.0320 1.0000 Uani
C21 1.1899(8) 0.3092(6) 0.3460(8) 0.0268 1.0000 Uani
C22 0.9981(9) 0.0000(6) 0.3125(9) 0.0305 1.0000 Uani
H1 0.9897 0.4030 0.5218 0.0600 1.0000 Uiso
H11 0.6546 0.0118 0.4401 0.0600 1.0000 Uiso
H21 0.4367 0.1185 0.3547 0.0600 1.0000 Uiso
H31 0.6568 0.3565 0.4031 0.0600 1.0000 Uiso
H51 0.9930 0.1882 0.5580 0.0600 1.0000 Uiso
H61 0.5240 0.2013 0.1708 0.0600 1.0000 Uiso
H71 0.4716 -0.0359 0.1449 0.0600 1.0000 Uiso
H81 0.7938 -0.0889 0.0874 0.0600 1.0000 Uiso
H91 1.0461 0.1212 0.0781 0.0600 1.0000 Uiso
H121 1.1524 0.4602 0.0894 0.0600 1.0000 Uiso
H122 1.1892 0.3857 0.1734 0.0600 1.0000 Uiso
H123 1.1385 0.3094 0.0376 0.0600 1.0000 Uiso
H131 0.8959 0.5268 0.1930 0.0600 1.0000 Uiso
H132 0.9315 0.4501 0.2752 0.0600 1.0000 Uiso
H133 0.7039 0.4207 0.2087 0.0600 1.0000 Uiso
H151 0.5239 0.3777 0.0583 0.0600 1.0000 Uiso
H161 0.3450 0.3574 -0.1187 0.0600 1.0000 Uiso
H181 0.7612 0.2159 -0.2845 0.0600 1.0000 Uiso
H191 0.9418 0.2406 -0.1089 0.0600 1.0000 Uiso
H201 0.5071 0.2587 -0.3861 0.0600 1.0000 Uiso
H202 0.4475 0.3833 -0.3134 0.0600 1.0000 Uiso
H203 0.2936 0.2384 -0.3412 0.0600 1.0000 Uiso
H211 1.2327 0.3168 0.2743 0.0600 1.0000 Uiso
H212 1.2894 0.2842 0.3838 0.0600 1.0000 Uiso
H213 1.1868 0.3948 0.3936 0.0600 1.0000 Uiso
H221 1.0971 0.0327 0.3846 0.0600 1.0000 Uiso
H222 1.0702 -0.0241 0.2494 0.0600 1.0000 Uiso
H223 0.8875 -0.0748 0.3088 0.0600 1.0000 Uiso

loop_
_atom_type_symbol
_atom_type_scat_dispersion_real
_atom_type_scat_dispersion_imag
_atom_type_scat_Cromer_Mann_a1
_atom_type_scat_Cromer_Mann_b1
_atom_type_scat_Cromer_Mann_a2
_atom_type_scat_Cromer_Mann_b2
_atom_type_scat_Cromer_Mann_a3
_atom_type_scat_Cromer_Mann_b3
_atom_type_scat_Cromer_Mann_a4
_atom_type_scat_Cromer_Mann_b4
_atom_type_scat_Cromer_Mann_c
_atom_type_scat_source
'Zr  ' -2.9650 0.5600 17.8765 1.2762 10.9480 11.9160 5.4173 0.1176 3.6572 87.6627 2.0693 International_Tables_Vol_IV_Table_2.2B
'O   ' 0.0080 0.0060 3.0485 13.2771 2.2868 5.7011 1.5463 0.3239 0.8670 32.9089 0.2508 International_Tables_Vol_IV_Table_2.2B
'C   ' 0.0020 0.0020 2.3100 20.8439 1.0200 10.2075 1.5886 0.5687 0.8650 51.6512 0.2156 International_Tables_Vol_IV_Table_2.2B
'H   ' 0.0000 0.0000 0.4930 10.5109 0.3229 26.1257 0.1402 3.1424 0.0408 57.7997 0.0030 International_Tables_Vol_IV_Table_2.2B

loop_
_geom_angle_atom_site_label_1
_geom_angle_atom_site_label_2
_geom_angle_atom_site_label_3
_geom_angle
_geom_angle_publ_flag
C1 Zr1 C2 32.5(3) yes
C1 Zr1 C3 53.6(2) yes
C2 Zr1 C3 32.2(2) yes
C1 Zr1 C4 53.3(3) yes
C2 Zr1 C4 53.3(3) yes
C3 Zr1 C4 32.3(3) yes
C1 Zr1 C5 32.3(3) yes
C2 Zr1 C5 53.3(3) yes
C3 Zr1 C5 53.2(2) yes
C4 Zr1 C5 31.9(3) yes
C1 Zr1 C6 109.6(3) yes
C2 Zr1 C6 80.7(3) yes
C3 Zr1 C6 83.4(3) yes
C4 Zr1 C6 114.1(3) yes
C5 Zr1 C6 133.0(2) yes
C1 Zr1 C7 98.4(3) yes
C2 Zr1 C7 82.1(3) yes
C3 Zr1 C7 100.9(3) yes
C4 Zr1 C7 132.5(2) yes
C5 Zr1 C7 130.4(3) yes
C1 Zr1 C8 118.3(3) yes
C2 Zr1 C8 112.3(3) yes
C3 Zr1 C8 133.0(3) yes
C4 Zr1 C8 164.8(2) yes
C5 Zr1 C8 147.0(2) yes
C1 Zr1 C9 150.4(3) yes
C2 Zr1 C9 132.5(3) yes
C3 Zr1 C9 132.8(2) yes
C4 Zr1 C9 151.3(2) yes
C5 Zr1 C9 173.62(18) yes
C1 Zr1 C10 141.3(2) yes
C2 Zr1 C10 110.3(2) yes
C3 Zr1 C10 101.6(2) yes
C4 Zr1 C10 123.0(3) yes
C5 Zr1 C10 153.9(2) yes
C1 Zr1 C21 122.3(3) yes
C2 Zr1 C21 129.6(3) yes
C3 Zr1 C21 99.7(3) yes
C4 Zr1 C21 77.1(3) yes
C5 Zr1 C21 90.1(3) yes
C1 Zr1 C22 81.2(3) yes
C2 Zr1 C22 111.1(3) yes
C3 Zr1 C22 133.0(3) yes
C4 Zr1 C22 111.8(3) yes
C5 Zr1 C22 82.1(3) yes
C6 Zr1 C7 32.8(2) yes
C6 Zr1 C8 54.0(2) yes
C7 Zr1 C8 32.3(2) yes
C6 Zr1 C9 53.3(2) yes
C7 Zr1 C9 53.6(2) yes
C8 Zr1 C9 32.8(2) yes
C6 Zr1 C10 32.25(19) yes
C7 Zr1 C10 53.51(18) yes
C8 Zr1 C10 53.5(2) yes
C9 Zr1 C10 31.51(19) yes
C6 Zr1 C21 117.2(3) yes
C7 Zr1 C21 139.0(3) yes
C8 Zr1 C21 115.9(3) yes
C9 Zr1 C21 86.8(3) yes
C10 Zr1 C21 87.9(3) yes
C6 Zr1 C22 128.9(3) yes
C7 Zr1 C22 97.6(3) yes
C8 Zr1 C22 76.5(3) yes
C9 Zr1 C22 92.5(3) yes
C10 Zr1 C22 123.9(3) yes
C21 Zr1 C22 93.6(2) yes
Zr1 C1 C2 73.7(5) yes
Zr1 C1 C5 75.2(5) yes
C2 C1 C5 107.7(6) yes
Zr1 C1 H11 114.6(7) no
C2 C1 H11 126.1(9) no
C5 C1 H11 126.1(8) no
Zr1 C2 C1 73.8(4) yes
Zr1 C2 C3 73.7(4) yes
C1 C2 C3 108.1(7) yes
Zr1 C2 H21 119.1(8) no
C1 C2 H21 125.6(7) no
C3 C2 H21 126.3(7) no
Zr1 C3 C2 74.1(5) yes
Zr1 C3 C4 75.6(5) yes
C2 C3 C4 108.5(6) yes
Zr1 C3 H31 116.9(7) no
C2 C3 H31 127.1(8) no
C4 C3 H31 124.4(8) no
Zr1 C4 C3 72.1(6) yes
Zr1 C4 C5 73.8(6) yes
C3 C4 C5 107.5(7) yes
Zr1 C4 H1 115.0(7) no
C3 C4 H1 120.4(8) no
C5 C4 H1 131.9(8) no
Zr1 C5 C1 72.5(6) yes
Zr1 C5 C4 74.3(6) yes
C1 C5 C4 108.2(7) yes
Zr1 C5 H51 120.7(6) no
C1 C5 H51 125.8(7) no
C4 C5 H51 125.9(8) no
Zr1 C6 C7 72.5(4) yes
Zr1 C6 C10 76.6(4) yes
C7 C6 C10 107.6(6) yes
Zr1 C6 H61 116.7(7) no
C7 C6 H61 126.2(6) no
C10 C6 H61 126.2(6) no
Zr1 C7 C6 74.6(4) yes
Zr1 C7 C8 75.1(5) yes
C6 C7 C8 109.0(5) yes
Zr1 C7 H71 118.5(6) no
C6 C7 H71 124.6(7) no
C8 C7 H71 126.3(6) no
Zr1 C8 C7 72.6(5) yes
Zr1 C8 C9 74.8(6) yes
C7 C8 C9 106.9(5) yes
Zr1 C8 H81 118.8(7) no
C7 C8 H81 126.5(6) no
C9 C8 H81 126.7(7) no
Zr1 C9 C8 72.4(6) yes
Zr1 C9 C10 75.6(5) yes
C8 C9 C10 108.7(5) yes
Zr1 C9 H91 117.0(6) no
C8 C9 H91 125.4(6) no
C10 C9 H91 125.9(5) no
Zr1 C10 C6 71.2(4) yes
Zr1 C10 C9 72.9(5) yes
C6 C10 C9 107.7(5) yes
Zr1 C10 C11 128.0(6) yes
C6 C10 C11 124.7(5) yes
C9 C10 C11 127.0(6) yes
C10 C11 C12 111.7(4) yes
C10 C11 C13 110.9(7) yes
C12 C11 C13 107.5(6) yes
C10 C11 C14 106.5(6) yes
C12 C11 C14 109.1(6) yes
C13 C11 C14 111.2(5) yes
C11 C12 H121 110.5(5) no
C11 C12 H122 109.1(7) no
H121 C12 H122 108.6(7) no
C11 C12 H123 110.6(6) no
H121 C12 H123 109.1(7) no
H122 C12 H123 108.8(5) no
C11 C13 H131 112.4(8) no
C11 C13 H132 109.0(5) no
H131 C13 H132 107.3(7) no
C11 C13 H133 111.6(7) no
H131 C13 H133 109.6(5) no
H132 C13 H133 106.7(9) no
C11 C14 C15 121.0(8) yes
C11 C14 C19 122.5(5) yes
C15 C14 C19 116.5(7) yes
C14 C15 C16 120.2(8) yes
C14 C15 H151 119.2(8) no
C16 C15 H151 120.6(5) no
C15 C16 C17 122.9(5) yes
C15 C16 H161 119.5(8) no
C17 C16 H161 117.6(8) no
C16 C17 C18 115.7(8) yes
C16 C17 C20 122.5(6) yes
C18 C17 C20 121.8(8) yes
C17 C18 C19 121.2(9) yes
C17 C18 H181 118.6(9) no
C19 C18 H181 120.2(6) no
C14 C19 C18 123.3(6) yes
C14 C19 H191 116.7(8) no
C18 C19 H191 119.9(9) no
C17 C20 H201 109.5(6) no
C17 C20 H202 107.5(9) no
H201 C20 H202 110.6(8) no
C17 C20 H203 108.4(7) no
H201 C20 H203 110.6(10) no
H202 C20 H203 110.1(6) no
Zr1 C21 H211 109.2(6) no
Zr1 C21 H212 111.0(4) no
H211 C21 H212 108.5(6) no
Zr1 C21 H213 110.3(4) no
H211 C21 H213 107.3(6) no
H212 C21 H213 110.5(9) no
Zr1 C22 H221 109.1(5) no
Zr1 C22 H222 109.3(5) no
H221 C22 H222 108.3(5) no
Zr1 C22 H223 110.1(4) no
H221 C22 H223 109.8(8) no
H222 C22 H223 110.1(8) no

loop_
_geom_bond_atom_site_label_1
_geom_bond_atom_site_label_2
_geom_bond_distance
_geom_bond_publ_flag
Zr1 C1 2.516(8) yes
Zr1 C2 2.516(8) yes
Zr1 C3 2.511(8) yes
Zr1 C4 2.556(11) yes
Zr1 C5 2.551(11) yes
Zr1 C6 2.526(7) yes
Zr1 C7 2.498(8) yes
Zr1 C8 2.53(1) yes
Zr1 C9 2.561(9) yes
Zr1 C10 2.596(8) yes
Zr1 C21 2.291(6) yes
Zr1 C22 2.289(5) yes
C1 C2 1.406(11) yes
C1 C5 1.408(13) yes
C1 H11 1.007(7) no
C2 C3 1.394(11) yes
C2 H21 1.018(8) no
C3 C4 1.408(12) yes
C3 H31 1.006(6) no
C4 C5 1.404(11) yes
C4 H1 1.019(7) no
C5 H51 1.031(7) no
C6 C7 1.420(9) yes
C6 C10 1.424(8) yes
C6 H61 0.990(7) no
C7 C8 1.400(11) yes
C7 H71 1.018(6) no
C8 C9 1.439(8) yes
C8 H81 1.014(6) no
C9 C10 1.401(8) yes
C9 H91 1.020(6) no
C10 C11 1.534(7) yes
C11 C12 1.534(7) yes
C11 C13 1.525(12) yes
C11 C14 1.553(11) yes
C12 H121 1.003(5) no
C12 H122 1.007(8) no
C12 H123 1.001(8) no
C13 H131 0.996(6) no
C13 H132 1.032(9) no
C13 H133 1.003(6) no
C14 C15 1.407(7) yes
C14 C19 1.393(12) yes
C15 C16 1.388(13) yes
C15 H151 1.031(9) no
C16 C17 1.399(13) yes
C16 H161 1.006(5) no
C17 C18 1.418(8) yes
C17 C20 1.491(13) yes
C18 C19 1.357(13) yes
C18 H181 1.03(1) no
C19 H191 1.012(5) no
C20 H201 0.990(9) no
C20 H202 0.996(7) no
C20 H203 0.997(7) no
C21 H211 1.016(9) no
C21 H212 0.976(7) no
C21 H213 0.992(7) no
C22 H221 0.999(9) no
C22 H222 0.995(9) no
C22 H223 0.977(6) no
